data_4078173
loop_
_publ_author_name
'Brunner, Henri'
'Kurosawa, Takaki'
'Muschiol, Manfred'
'Tsuno, Takashi'
'Ike, Hayato'

_publ_section_title
;
 16- and 17-Electron Intermediates in the MeCN/RNC Exchange in
 Chiral-at-Metal [CpFe(Prophos)NCMe]X (X = I, PF6)
;
_journal_issue 8
_journal_name_full Organometallics
_journal_page_first 3395
_journal_paper_doi 10.1021/om3001789
_journal_volume 31
_journal_year 2012
_chemical_absolute_configuration rm
_chemical_compound_source 'synthesis as described'
_chemical_formula_moiety 'C37 H40 Fe1 N1 P2, F6 P'
_chemical_formula_sum 'C37 H40 F6 Fe N P3'
_chemical_formula_weight 761.46
_chemical_name_systematic
;
 ?
;
_space_group_IT_number 4
_symmetry_cell_setting monoclinic
_symmetry_Int_Tables_number 4
_symmetry_space_group_name_Hall 'P 2yb'
_symmetry_space_group_name_H-M 'P 1 21 1'
_cell_angle_alpha 90
_cell_angle_beta 114.659(10)
_cell_angle_gamma 90
_cell_formula_units_Z 2
_cell_length_a 10.202(3)
_cell_length_b 17.204(5)
_cell_length_c 11.280(3)
_cell_measurement_reflns_used 11276
_cell_measurement_temperature 173(2)
_cell_measurement_theta_max 27.55
_cell_measurement_theta_min 3.09
_cell_measurement_wavelength 0.71073
_cell_volume 1799.3(9)
_computing_molecular_graphics 'Ortep-3 for Windows (Farrugia, 1997)'
_computing_publication_material 'WinGX publication routines (Farrugia, 1999)'
_computing_structure_refinement 'SHELXL-97 (Sheldrick, 2008)'
_computing_structure_solution 'DIRDIF08 (Beurskens et al, 2008)'
_diffrn_ambient_temperature 173(2)
_diffrn_measured_fraction_theta_full 0.998
_diffrn_measured_fraction_theta_max 0.998
_diffrn_measurement_device_type 'Rigaku RAPID-RAXIS'
_diffrn_measurement_method \w
_diffrn_radiation_monochromator graphite
_diffrn_radiation_probe x-ray
_diffrn_radiation_source 'fine-focus sealed tube'
_diffrn_radiation_type MoK\a
_diffrn_radiation_wavelength 0.71073
_diffrn_reflns_av_R_equivalents 0.1825
_diffrn_reflns_av_unetI/netI 0.2834
_diffrn_reflns_limit_h_max 13
_diffrn_reflns_limit_h_min -12
_diffrn_reflns_limit_k_max 22
_diffrn_reflns_limit_k_min -22
_diffrn_reflns_limit_l_max 14
_diffrn_reflns_limit_l_min -13
_diffrn_reflns_number 17805
_diffrn_reflns_theta_full 27.48
_diffrn_reflns_theta_max 27.48
_diffrn_reflns_theta_min 3.09
_exptl_absorpt_coefficient_mu 0.611
_exptl_absorpt_correction_T_max 0.9701
_exptl_absorpt_correction_T_min 0.8824
_exptl_absorpt_correction_type multi-scan
_exptl_crystal_colour red
_exptl_crystal_density_diffrn 1.406
_exptl_crystal_density_method 'not measured'
_exptl_crystal_description prism
_exptl_crystal_F_000 788
_exptl_crystal_size_max 0.21
_exptl_crystal_size_mid 0.15
_exptl_crystal_size_min 0.05
_refine_diff_density_max 0.64
_refine_diff_density_min -0.398
_refine_diff_density_rms 0.093
_refine_ls_abs_structure_details 'Flack H D (1983), Acta Cryst. A39, 876-881'
_refine_ls_abs_structure_Flack -0.01(4)
_refine_ls_extinction_method none
_refine_ls_goodness_of_fit_ref 0.97
_refine_ls_hydrogen_treatment constr
_refine_ls_matrix_type full
_refine_ls_number_parameters 433
_refine_ls_number_reflns 8179
_refine_ls_number_restraints 1
_refine_ls_restrained_S_all 0.97
_refine_ls_R_factor_all 0.2153
_refine_ls_R_factor_gt 0.103
_refine_ls_shift/su_max 0.008
_refine_ls_shift/su_mean 0
_refine_ls_structure_factor_coef Fsqd
_refine_ls_weighting_details 'calc w=1/[\s^2^(Fo^2^)+(0.0709P)^2^+0.0000P] where P=(Fo^2^+2Fc^2^)/3'
_refine_ls_weighting_scheme calc
_refine_ls_wR_factor_gt 0.1668
_refine_ls_wR_factor_ref 0.2065
_reflns_number_gt 3726
_reflns_number_total 8179
_reflns_threshold_expression >2\s(I)
_cod_data_source_file om3001789_si_003.cif
_cod_data_source_block (SFe,RC)[CpFe(Prophos)CNBut]PF6
_cod_original_sg_symbol_H-M 'P 21'
_cod_database_code 4078173

loop_
_symmetry_equiv_pos_as_xyz
'x, y, z'
'-x, y+1/2, -z'

loop_
_atom_site_label
_atom_site_type_symbol
_atom_site_fract_x
_atom_site_fract_y
_atom_site_fract_z
_atom_site_U_iso_or_equiv
_atom_site_adp_type
_atom_site_occupancy
_atom_site_symmetry_multiplicity
_atom_site_calc_flag
_atom_site_refinement_flags
Fe1 Fe 0.89365(13) 0.49864(7) 0.77493(10) 0.0277(3) Uani 1 1 d .
P1 P 0.9770(3) 0.57457(13) 0.94629(19) 0.0270(6) Uani 1 1 d .
P2 P 0.6800(3) 0.54561(13) 0.73661(19) 0.0262(6) Uani 1 1 d .
P3 P 0.4981(5) 0.87929(19) 0.7755(3) 0.0787(13) Uani 1 1 d .
C21 C 0.5924(9) 0.6027(5) 0.5870(8) 0.031(2) Uani 1 1 d .
C14 C 1.1365(10) 0.5538(5) 1.2161(7) 0.034(2) Uani 1 1 d .
H14 H 1.204 0.5891 1.2083 0.04 Uiso 1 1 calc R
C15 C 1.1413(10) 0.6261(6) 0.9698(7) 0.034(2) Uani 1 1 d .
C33 C 0.9347(10) 0.5753(6) 0.6845(8) 0.035(2) Uani 1 1 d .
C17 C 1.2803(13) 0.7404(6) 0.9739(8) 0.047(3) Uani 1 1 d .
H17 H 1.2837 0.7953 0.9659 0.057 Uiso 1 1 calc R
C10 C 0.9196(10) 0.4799(5) 1.1205(8) 0.038(3) Uani 1 1 d .
H10 H 0.8397 0.462 1.0453 0.046 Uiso 1 1 calc R
C13 C 1.1640(12) 0.5232(5) 1.3405(8) 0.040(3) Uani 1 1 d .
H13 H 1.2482 0.5372 1.4153 0.048 Uiso 1 1 calc R
C29 C 0.3696(11) 0.3785(6) 0.5903(8) 0.039(2) Uani 1 1 d .
H29 H 0.3191 0.3545 0.5078 0.047 Uiso 1 1 calc R
F4 F 0.4133(10) 0.8981(7) 0.8590(8) 0.140(4) Uani 1 1 d .
C23 C 0.4478(13) 0.7107(7) 0.4663(9) 0.058(3) Uani 1 1 d .
H23 H 0.3963 0.7569 0.465 0.07 Uiso 1 1 calc R
C34 C 1.0086(11) 0.6826(6) 0.5606(8) 0.037(2) Uani 1 1 d .
C24 C 0.4581(11) 0.6862(6) 0.3552(9) 0.046(3) Uani 1 1 d .
H24 H 0.4079 0.713 0.2753 0.055 Uiso 1 1 calc R
C19 C 1.3906(10) 0.6171(6) 1.0069(7) 0.036(2) Uani 1 1 d .
H19 H 1.4734 0.5866 1.0211 0.043 Uiso 1 1 calc R
C35 C 0.9284(12) 0.6698(7) 0.4147(8) 0.054(3) Uani 1 1 d .
H35A H 0.9569 0.6198 0.3913 0.08 Uiso 1 1 calc R
H35B H 0.9522 0.7117 0.3681 0.08 Uiso 1 1 calc R
H35C H 0.8243 0.6698 0.3905 0.08 Uiso 1 1 calc R
C9 C 1.0160(9) 0.5347(5) 1.1057(7) 0.027(2) Uani 1 1 d .
C12 C 1.0639(11) 0.4723(5) 1.3490(8) 0.040(3) Uani 1 1 d .
H12 H 1.0809 0.4503 1.4314 0.048 Uiso 1 1 calc R
F1 F 0.4895(13) 0.7941(5) 0.8040(9) 0.145(4) Uani 1 1 d .
C32 C 0.5200(10) 0.4472(5) 0.8305(8) 0.031(2) Uani 1 1 d .
H32 H 0.5719 0.4701 0.9138 0.037 Uiso 1 1 calc R
C5 C 0.8651(11) 0.3850(5) 0.8204(9) 0.039(2) Uani 1 1 d .
H5 H 0.8081 0.3703 0.8652 0.047 Uiso 1 1 calc R
C8 C 0.8633(10) 0.6969(5) 1.0484(7) 0.036(2) Uani 1 1 d .
H8A H 0.9586 0.7215 1.0825 0.054 Uiso 1 1 calc R
H8B H 0.8572 0.6621 1.1147 0.054 Uiso 1 1 calc R
H8C H 0.7888 0.7371 1.0266 0.054 Uiso 1 1 calc R
C25 C 0.5422(11) 0.6219(6) 0.3599(8) 0.041(3) Uani 1 1 d .
H25 H 0.556 0.6067 0.285 0.049 Uiso 1 1 calc R
C31 C 0.4262(11) 0.3877(6) 0.8190(8) 0.041(3) Uani 1 1 d .
H31 H 0.4132 0.3699 0.8932 0.049 Uiso 1 1 calc R
F3 F 0.6411(11) 0.8794(7) 0.9101(7) 0.136(4) Uani 1 1 d .
C30 C 0.3496(10) 0.3534(5) 0.6968(9) 0.040(3) Uani 1 1 d .
H30 H 0.2835 0.3125 0.6877 0.048 Uiso 1 1 calc R
C7 C 0.6923(9) 0.6107(5) 0.8705(7) 0.030(2) Uani 1 1 d .
H7A H 0.615 0.6503 0.8373 0.036 Uiso 1 1 calc R
H7B H 0.6791 0.5804 0.9393 0.036 Uiso 1 1 calc R
C1 C 1.0122(11) 0.4028(5) 0.8771(9) 0.041(3) Uani 1 1 d .
H1 H 1.0735 0.4019 0.9677 0.049 Uiso 1 1 calc R
C27 C 0.5428(9) 0.4763(5) 0.7220(7) 0.026(2) Uani 1 1 d .
C26 C 0.6066(10) 0.5797(5) 0.4765(8) 0.037(2) Uani 1 1 d .
H26 H 0.6609 0.5344 0.4789 0.045 Uiso 1 1 calc R
C28 C 0.4647(9) 0.4396(5) 0.6037(8) 0.033(2) Uani 1 1 d .
H28 H 0.4765 0.4568 0.5288 0.039 Uiso 1 1 calc R
C22 C 0.5129(11) 0.6679(6) 0.5825(9) 0.041(3) Uani 1 1 d .
H22 H 0.5019 0.6842 0.6583 0.049 Uiso 1 1 calc R
C2 C 1.0524(12) 0.4221(6) 0.7784(12) 0.055(3) Uani 1 1 d .
H2 H 1.1461 0.4374 0.7888 0.067 Uiso 1 1 calc R
C11 C 0.9395(10) 0.4521(5) 1.2417(9) 0.038(2) Uani 1 1 d .
H11 H 0.8691 0.4197 1.2512 0.046 Uiso 1 1 calc R
C16 C 1.1532(11) 0.7052(6) 0.9594(7) 0.039(3) Uani 1 1 d .
H16 H 1.0707 0.7368 0.9414 0.047 Uiso 1 1 calc R
C6 C 0.8409(9) 0.6512(5) 0.9284(7) 0.025(2) Uani 1 1 d .
H6 H 0.8425 0.6889 0.8616 0.03 Uiso 1 1 calc R
F2 F 0.581(2) 0.8539(8) 0.6946(12) 0.240(9) Uani 1 1 d .
C20 C 1.2651(11) 0.5799(6) 0.9946(8) 0.038(2) Uani 1 1 d .
H20 H 1.2621 0.525 1.0026 0.046 Uiso 1 1 calc R
F6 F 0.3624(15) 0.8759(11) 0.6531(8) 0.236(8) Uani 1 1 d .
F5 F 0.538(2) 0.9592(6) 0.7606(11) 0.253(9) Uani 1 1 d .
C37 C 0.9666(17) 0.7599(6) 0.6010(10) 0.081(5) Uani 1 1 d .
H37A H 1.0191 0.7665 0.6956 0.121 Uiso 1 1 calc R
H37B H 0.8626 0.7603 0.5774 0.121 Uiso 1 1 calc R
H37C H 0.991 0.8024 0.5562 0.121 Uiso 1 1 calc R
C4 C 0.8161(11) 0.3933(6) 0.6812(10) 0.050(3) Uani 1 1 d .
H4 H 0.7208 0.3848 0.617 0.06 Uiso 1 1 calc R
C36 C 1.1701(13) 0.6723(8) 0.6068(11) 0.075(4) Uani 1 1 d .
H36A H 1.1898 0.6218 0.5777 0.112 Uiso 1 1 calc R
H36B H 1.2168 0.6748 0.7023 0.112 Uiso 1 1 calc R
H36C H 1.208 0.7138 0.5704 0.112 Uiso 1 1 calc R
N1 N 0.9620(9) 0.6232(5) 0.6267(7) 0.037(2) Uani 1 1 d .
C3 C 0.9299(13) 0.4150(6) 0.6595(10) 0.043(3) Uani 1 1 d .
H3 H 0.9282 0.4243 0.5758 0.052 Uiso 1 1 calc R
C18 C 1.3998(12) 0.6980(7) 0.9992(8) 0.048(3) Uani 1 1 d .
H18 H 1.4882 0.7223 1.0115 0.058 Uiso 1 1 calc R

loop_
_atom_site_aniso_label
_atom_site_aniso_U_11
_atom_site_aniso_U_22
_atom_site_aniso_U_33
_atom_site_aniso_U_23
_atom_site_aniso_U_13
_atom_site_aniso_U_12
Fe1 0.0253(7) 0.0222(7) 0.0289(6) -0.0024(6) 0.0048(5) 0.0039(7)
P1 0.0267(14) 0.0244(13) 0.0239(11) 0.0000(9) 0.0045(10) 0.0030(11)
P2 0.0227(14) 0.0229(13) 0.0251(11) -0.0026(9) 0.0023(9) 0.0006(10)
P3 0.150(4) 0.045(2) 0.0348(15) -0.0027(14) 0.032(2) -0.038(2)
C21 0.017(5) 0.030(6) 0.040(5) -0.006(4) 0.005(4) -0.002(4)
C14 0.027(6) 0.037(6) 0.033(5) 0.002(4) 0.009(4) 0.006(5)
C15 0.030(6) 0.038(6) 0.025(4) 0.004(4) 0.002(4) -0.008(5)
C33 0.027(6) 0.049(7) 0.020(4) 0.000(4) -0.001(4) 0.018(5)
C17 0.064(9) 0.033(6) 0.043(6) -0.012(5) 0.021(6) -0.017(6)
C10 0.033(6) 0.040(7) 0.031(5) -0.004(4) 0.004(4) -0.005(5)
C13 0.055(7) 0.032(6) 0.025(5) 0.007(4) 0.008(4) 0.010(5)
C29 0.038(6) 0.038(6) 0.039(5) -0.009(5) 0.012(5) -0.005(5)
F4 0.110(8) 0.191(11) 0.099(6) -0.036(6) 0.024(5) 0.068(7)
C23 0.066(9) 0.042(7) 0.050(6) 0.019(5) 0.008(6) 0.009(6)
C34 0.037(6) 0.040(6) 0.038(5) 0.014(4) 0.021(5) -0.003(5)
C24 0.045(7) 0.036(6) 0.035(5) 0.006(4) -0.004(5) 0.000(5)
C19 0.028(6) 0.050(7) 0.025(4) -0.004(4) 0.007(4) 0.007(5)
C35 0.073(9) 0.058(7) 0.025(5) -0.002(4) 0.016(5) 0.002(6)
C9 0.029(6) 0.019(5) 0.028(4) 0.004(4) 0.006(4) 0.010(4)
C12 0.041(6) 0.033(6) 0.042(5) 0.013(4) 0.013(5) -0.001(5)
F1 0.257(14) 0.069(6) 0.159(8) 0.015(6) 0.138(9) -0.008(7)
C32 0.026(6) 0.037(6) 0.028(5) 0.001(4) 0.011(4) 0.006(5)
C5 0.038(7) 0.018(5) 0.069(7) 0.002(5) 0.031(5) 0.008(5)
C8 0.032(6) 0.032(6) 0.035(5) -0.014(4) 0.006(4) 0.001(5)
C25 0.038(6) 0.045(6) 0.029(5) -0.005(4) 0.003(4) -0.008(5)
C31 0.046(7) 0.036(6) 0.039(5) -0.002(4) 0.016(5) -0.009(5)
F3 0.122(8) 0.193(11) 0.077(5) 0.001(6) 0.026(5) 0.012(8)
C30 0.029(6) 0.040(6) 0.050(6) -0.013(5) 0.016(5) -0.019(5)
C7 0.028(6) 0.031(5) 0.025(4) -0.004(4) 0.005(4) 0.006(4)
C1 0.033(6) 0.036(6) 0.043(6) 0.007(5) 0.005(5) 0.010(5)
C27 0.018(5) 0.020(5) 0.032(4) 0.008(3) 0.003(4) 0.007(4)
C26 0.045(6) 0.023(5) 0.032(5) 0.001(4) 0.006(4) -0.002(5)
C28 0.024(5) 0.037(6) 0.041(5) -0.003(4) 0.017(4) -0.004(5)
C22 0.044(7) 0.033(6) 0.046(6) 0.008(4) 0.020(5) 0.017(5)
C2 0.034(7) 0.027(6) 0.102(9) -0.011(6) 0.025(7) 0.001(5)
C11 0.038(6) 0.028(6) 0.049(6) 0.006(4) 0.018(5) -0.015(5)
C16 0.045(7) 0.036(6) 0.027(4) 0.013(4) 0.007(4) -0.006(5)
C6 0.024(5) 0.013(4) 0.030(4) 0.001(3) 0.005(4) 0.007(4)
F2 0.43(2) 0.234(15) 0.177(10) -0.119(10) 0.251(14) -0.179(15)
C20 0.040(6) 0.038(6) 0.032(5) -0.010(4) 0.011(4) -0.014(5)
F6 0.158(12) 0.41(2) 0.059(5) -0.013(9) -0.037(6) -0.081(13)
F5 0.46(3) 0.050(6) 0.161(10) 0.011(6) 0.037(12) -0.076(10)
C37 0.162(15) 0.018(6) 0.050(6) 0.006(5) 0.033(8) 0.007(7)
C4 0.028(6) 0.044(7) 0.066(7) -0.017(5) 0.008(5) -0.004(5)
C36 0.057(9) 0.099(11) 0.064(8) 0.005(7) 0.021(7) -0.015(8)
N1 0.049(6) 0.032(5) 0.025(4) 0.001(4) 0.011(4) 0.007(4)
C3 0.053(8) 0.035(6) 0.043(6) -0.005(5) 0.021(6) 0.006(6)
C18 0.037(7) 0.075(9) 0.036(5) 0.002(5) 0.019(5) -0.011(6)

loop_
_atom_type_symbol
_atom_type_description
_atom_type_scat_dispersion_real
_atom_type_scat_dispersion_imag
_atom_type_scat_source
C C 0.0033 0.0016 'International Tables Vol C Tables 4.2.6.8 and 6.1.1.4'
H H 0 0 'International Tables Vol C Tables 4.2.6.8 and 6.1.1.4'
F F 0.0171 0.0103 'International Tables Vol C Tables 4.2.6.8 and 6.1.1.4'
Fe Fe 0.3463 0.8444 'International Tables Vol C Tables 4.2.6.8 and 6.1.1.4'
N N 0.0061 0.0033 'International Tables Vol C Tables 4.2.6.8 and 6.1.1.4'
P P 0.1023 0.0942 'International Tables Vol C Tables 4.2.6.8 and 6.1.1.4'

loop_
_geom_angle_atom_site_label_1
_geom_angle_atom_site_label_2
_geom_angle_atom_site_label_3
_geom_angle
C33 Fe1 C3 90.5(4)
C33 Fe1 C5 155.7(4)
C3 Fe1 C5 65.3(4)
C33 Fe1 C2 96.3(5)
C3 Fe1 C2 39.6(4)
C5 Fe1 C2 65.5(4)
C33 Fe1 C4 118.3(4)
C3 Fe1 C4 37.5(4)
C5 Fe1 C4 40.7(4)
C2 Fe1 C4 65.5(4)
C33 Fe1 C1 131.9(4)
C3 Fe1 C1 65.5(4)
C5 Fe1 C1 39.3(4)
C2 Fe1 C1 38.7(4)
C4 Fe1 C1 66.6(4)
C33 Fe1 P1 88.1(3)
C3 Fe1 P1 149.6(3)
C5 Fe1 P1 112.8(3)
C2 Fe1 P1 110.4(3)
C4 Fe1 P1 153.3(3)
C1 Fe1 P1 93.5(3)
C33 Fe1 P2 93.7(3)
C3 Fe1 P2 123.7(3)
C5 Fe1 P2 99.5(3)
C2 Fe1 P2 160.4(3)
C4 Fe1 P2 94.9(3)
C1 Fe1 P2 134.5(3)
P1 Fe1 P2 86.68(9)
C9 P1 C15 103.5(4)
C9 P1 C6 102.8(4)
C15 P1 C6 105.7(4)
C9 P1 Fe1 119.7(3)
C15 P1 Fe1 114.5(3)
C6 P1 Fe1 109.2(3)
C27 P2 C21 102.1(4)
C27 P2 C7 105.2(4)
C21 P2 C7 105.6(4)
C27 P2 Fe1 116.5(3)
C21 P2 Fe1 116.3(3)
C7 P2 Fe1 109.9(3)
F5 P3 F6 97.3(9)
F5 P3 F1 168.3(9)
F6 P3 F1 92.6(8)
F5 P3 F2 87.1(9)
F6 P3 F2 88.2(8)
F1 P3 F2 86.9(6)
F5 P3 F4 97.3(8)
F6 P3 F4 91.9(8)
F1 P3 F4 88.6(6)
F2 P3 F4 175.5(7)
F5 P3 F3 85.4(7)
F6 P3 F3 177.1(8)
F1 P3 F3 84.8(6)
F2 P3 F3 93.1(8)
F4 P3 F3 86.7(5)
C26 C21 C22 119.1(8)
C26 C21 P2 119.1(7)
C22 C21 P2 121.8(7)
C9 C14 C13 122.8(9)
C16 C15 C20 117.9(9)
C16 C15 P1 125.5(8)
C20 C15 P1 116.6(7)
N1 C33 Fe1 179.0(9)
C18 C17 C16 120.7(10)
C11 C10 C9 121.5(8)
C12 C13 C14 117.4(9)
C30 C29 C28 119.6(8)
C24 C23 C22 120.5(10)
N1 C34 C35 108.1(8)
N1 C34 C36 106.4(8)
C35 C34 C36 111.9(8)
N1 C34 C37 105.4(8)
C35 C34 C37 111.0(8)
C36 C34 C37 113.5(10)
C23 C24 C25 119.6(9)
C20 C19 C18 122.4(10)
C14 C9 C10 117.0(8)
C14 C9 P1 123.5(7)
C10 C9 P1 119.5(6)
C13 C12 C11 122.3(9)
C31 C32 C27 122.5(8)
C1 C5 C4 107.2(9)
C1 C5 Fe1 70.8(5)
C4 C5 Fe1 70.0(5)
C24 C25 C26 119.3(9)
C32 C31 C30 119.2(9)
C29 C30 C31 120.3(9)
C6 C7 P2 109.9(6)
C2 C1 C5 107.9(9)
C2 C1 Fe1 70.3(6)
C5 C1 Fe1 69.9(5)
C28 C27 C32 115.5(8)
C28 C27 P2 120.3(7)
C32 C27 P2 123.7(6)
C21 C26 C25 121.1(9)
C27 C28 C29 122.8(8)
C21 C22 C23 120.3(10)
C1 C2 C3 107.7(10)
C1 C2 Fe1 71.0(6)
C3 C2 Fe1 70.2(6)
C10 C11 C12 118.8(9)
C17 C16 C15 122.5(10)
C8 C6 C7 111.8(7)
C8 C6 P1 116.6(6)
C7 C6 P1 106.4(5)
C19 C20 C15 118.1(9)
C3 C4 C5 107.1(9)
C3 C4 Fe1 71.0(6)
C5 C4 Fe1 69.3(5)
C33 N1 C34 175.4(10)
C4 C3 C2 110.1(10)
C4 C3 Fe1 71.5(6)
C2 C3 Fe1 70.2(6)
C17 C18 C19 118.3(10)

loop_
_geom_bond_atom_site_label_1
_geom_bond_atom_site_label_2
_geom_bond_distance
Fe1 C33 1.819(11)
Fe1 C3 2.075(10)
Fe1 C5 2.072(9)
Fe1 C2 2.075(11)
Fe1 C4 2.081(10)
Fe1 C1 2.084(9)
Fe1 P1 2.190(2)
Fe1 P2 2.192(3)
P1 C9 1.807(8)
P1 C15 1.815(10)
P1 C6 1.863(8)
P2 C27 1.793(9)
P2 C21 1.831(9)
P2 C7 1.842(8)
P3 F5 1.464(10)
P3 F6 1.494(9)
P3 F1 1.512(9)
P3 F2 1.542(12)
P3 F4 1.556(9)
P3 F3 1.609(9)
C21 C26 1.372(12)
C21 C22 1.373(13)
C14 C9 1.375(11)
C14 C13 1.413(11)
C15 C16 1.376(12)
C15 C20 1.418(13)
C33 N1 1.156(12)
C17 C18 1.345(14)
C17 C16 1.378(13)
C10 C11 1.381(12)
C10 C9 1.421(12)
C13 C12 1.380(13)
C29 C30 1.370(12)
C29 C28 1.395(12)
C23 C24 1.367(13)
C23 C22 1.404(12)
C34 N1 1.456(12)
C34 C35 1.517(11)
C34 C36 1.516(14)
C34 C37 1.524(14)
C24 C25 1.386(13)
C19 C20 1.386(13)
C19 C18 1.399(14)
C12 C11 1.383(12)
C32 C31 1.372(13)
C32 C27 1.428(11)
C5 C1 1.397(13)
C5 C4 1.443(13)
C8 C6 1.499(10)
C25 C26 1.403(11)
C31 C30 1.400(11)
C7 C6 1.544(12)
C1 C2 1.379(15)
C27 C28 1.388(11)
C2 C3 1.407(14)
C4 C3 1.336(14)
